data_2224960
loop_
_publ_author_name
'Liang, Wen-Xian'

_publ_section_title
;
 2-Carboxy-1-(3-nitrophenyl)ethanaminium perchlorate
;
_journal_issue 2
_journal_name_full 'Acta Crystallographica Section E'
_journal_page_first o389
_journal_paper_doi 10.1107/S1600536809052167
_journal_volume 66
_journal_year 2010
_chemical_formula_iupac 'C9 H11 N2 O4 +, Cl O4 -'
_chemical_formula_moiety 'C9 H11 N2 O4 +, Cl O4 -'
_chemical_formula_sum 'C9 H11 Cl N2 O8'
_chemical_formula_weight 310.65
_chemical_name_systematic
;
2-Carboxy-1-(3-nitrophenyl)ethanaminium perchlorate
;
_space_group_IT_number 2
_symmetry_cell_setting triclinic
_symmetry_space_group_name_Hall '-P 1'
_symmetry_space_group_name_H-M 'P -1'
_atom_sites_solution_hydrogens geom
_atom_sites_solution_primary direct
_atom_sites_solution_secondary difmap
_audit_creation_method SHELXL-97
_cell_angle_alpha 94.973(5)
_cell_angle_beta 99.093(4)
_cell_angle_gamma 115.574(9)
_cell_formula_units_Z 2
_cell_length_a 7.4737(10)
_cell_length_b 7.7676(8)
_cell_length_c 11.8234(11)
_cell_measurement_reflns_used 1721
_cell_measurement_temperature 93(2)
_cell_measurement_theta_max 27.45
_cell_measurement_theta_min 3.07
_cell_volume 602.04(13)
_computing_cell_refinement 'CrystalClear (Rigaku 2005)'
_computing_data_collection 'CrystalClear (Rigaku 2005)'
_computing_data_reduction 'CrystalClear (Rigaku 2005)'
_computing_molecular_graphics 'SHELXTL (Sheldrick, 2008)'
_computing_publication_material 'PRPKAPPA (Ferguson, 1999)'
_computing_structure_refinement 'SHELXL97 (Sheldrick, 2008)'
_computing_structure_solution 'SHELXS97 (Sheldrick, 2008)'
_diffrn_ambient_temperature 93(2)
_diffrn_detector_area_resol_mean 13.6612
_diffrn_measured_fraction_theta_full 0.990
_diffrn_measured_fraction_theta_max 0.990
_diffrn_measurement_device_type 'Rigaku SCXmini'
_diffrn_measurement_method '\w and \f scan'
_diffrn_radiation_monochromator graphite
_diffrn_radiation_source 'fine-focus sealed tube'
_diffrn_radiation_type MoK\a
_diffrn_radiation_wavelength 0.71073
_diffrn_reflns_av_R_equivalents 0.0492
_diffrn_reflns_av_sigmaI/netI 0.0704
_diffrn_reflns_limit_h_max 9
_diffrn_reflns_limit_h_min -9
_diffrn_reflns_limit_k_max 10
_diffrn_reflns_limit_k_min -10
_diffrn_reflns_limit_l_max 15
_diffrn_reflns_limit_l_min -15
_diffrn_reflns_number 6395
_diffrn_reflns_theta_full 27.47
_diffrn_reflns_theta_max 27.50
_diffrn_reflns_theta_min 2.93
_diffrn_standards_decay_% 0
_diffrn_standards_interval_count 0
_diffrn_standards_interval_time 0
_diffrn_standards_number 0
_exptl_absorpt_coefficient_mu 0.361
_exptl_absorpt_correction_T_max 0.950
_exptl_absorpt_correction_T_min 0.882
_exptl_absorpt_correction_type multi-scan
_exptl_absorpt_process_details '(CrystalClear; Rigaku, 2005)'
_exptl_crystal_colour Colorless
_exptl_crystal_density_diffrn 1.713
_exptl_crystal_density_method 'not measured'
_exptl_crystal_description Prism
_exptl_crystal_F_000 320
_exptl_crystal_size_max 0.45
_exptl_crystal_size_mid 0.30
_exptl_crystal_size_min 0.15
_refine_diff_density_max 0.406
_refine_diff_density_min -0.377
_refine_ls_extinction_coef 0.0014(2)
_refine_ls_extinction_method SHELXL
_refine_ls_goodness_of_fit_ref 1.079
_refine_ls_hydrogen_treatment constr
_refine_ls_matrix_type full
_refine_ls_number_parameters 183
_refine_ls_number_reflns 2737
_refine_ls_number_restraints 0
_refine_ls_restrained_S_all 1.079
_refine_ls_R_factor_all 0.0325
_refine_ls_R_factor_gt 0.0296
_refine_ls_shift/su_max 0.001
_refine_ls_shift/su_mean 0.000
_refine_ls_structure_factor_coef Fsqd
_refine_ls_weighting_details 'calc w=1/[\s^2^(Fo^2^)+(0.0372P)^2^+0.3950P] where P=(Fo^2^+2Fc^2^)/3'
_refine_ls_weighting_scheme calc
_refine_ls_wR_factor_gt 0.0768
_refine_ls_wR_factor_ref 0.0831
_reflns_number_gt 1732
_reflns_number_total 2737
_reflns_threshold_expression >2sigma(I)
_cod_data_source_file gk2243.cif
_cod_data_source_block I
_cod_original_cell_volume 602.04(12)
_cod_database_code 2224960
_cod_database_fobs_code 2224960

loop_
_symmetry_equiv_pos_as_xyz
'x, y, z'
'-x, -y, -z'

loop_
_atom_site_type_symbol
_atom_site_label
_atom_site_fract_x
_atom_site_fract_y
_atom_site_fract_z
_atom_site_U_iso_or_equiv
_atom_site_adp_type
_atom_site_calc_flag
_atom_site_refinement_flags
_atom_site_occupancy
_atom_site_disorder_assembly
_atom_site_disorder_group
O O1 0.03107(18) -0.28766(17) 0.32513(10) 0.0261(3) Uani d . 1 . .
O O2 0.04653(17) -0.16514(17) 0.49951(10) 0.0222(2) Uani d . 1 . .
O O3 0.98215(17) -0.04224(17) 0.14192(9) 0.0188(2) Uani d . 1 . .
H H3 1.0329 -0.0530 0.0868 0.028 Uiso calc R 1 . .
O O4 0.82886(16) 0.08503(15) 0.02079(9) 0.0166(2) Uani d . 1 . .
N N1 0.11075(18) -0.15634(18) 0.40993(11) 0.0163(3) Uani d . 1 . .
N N2 0.74545(19) 0.36296(18) 0.15908(10) 0.0155(2) Uani d . 1 . .
H H2D 0.8712 0.4242 0.2025 0.023 Uiso calc R 1 . .
H H2B 0.6791 0.4320 0.1712 0.023 Uiso calc R 1 . .
H H2C 0.7504 0.3487 0.0843 0.023 Uiso calc R 1 . .
C C1 0.2944(2) 0.0167(2) 0.40370(12) 0.0136(3) Uani d . 1 . .
C C2 0.3868(2) 0.1673(2) 0.49778(12) 0.0142(3) Uani d . 1 . .
H H2A 0.3309 0.1630 0.5630 0.017 Uiso calc R 1 . .
C C3 0.5666(2) 0.3255(2) 0.49154(12) 0.0150(3) Uani d . 1 . .
H H3A 0.6328 0.4284 0.5536 0.018 Uiso calc R 1 . .
C C4 0.6474(2) 0.3303(2) 0.39298(12) 0.0146(3) Uani d . 1 . .
H H4 0.7681 0.4360 0.3899 0.018 Uiso calc R 1 . .
C C5 0.5485(2) 0.1772(2) 0.29839(12) 0.0137(3) Uani d . 1 . .
C C6 0.3711(2) 0.0183(2) 0.30398(12) 0.0139(3) Uani d . 1 . .
H H6 0.3046 -0.0853 0.2423 0.017 Uiso calc R 1 . .
C C7 0.6363(2) 0.1664(2) 0.19179(12) 0.0142(3) Uani d . 1 . .
H H7 0.5242 0.0828 0.1264 0.017 Uiso calc R 1 . .
C C8 0.7776(2) 0.0740(2) 0.21606(12) 0.0146(3) Uani d . 1 . .
H H8A 0.8887 0.1565 0.2808 0.018 Uiso calc R 1 . .
H H8B 0.7035 -0.0492 0.2399 0.018 Uiso calc R 1 . .
C C9 0.8654(2) 0.0398(2) 0.11572(12) 0.0136(3) Uani d . 1 . .
Cl Cl1 0.33694(5) 0.50865(5) 0.14980(3) 0.01593(11) Uani d . 1 . .
O O5 0.18796(17) 0.43639(18) 0.21983(10) 0.0261(3) Uani d . 1 . .
O O7 0.31799(18) 0.35386(17) 0.06549(11) 0.0270(3) Uani d . 1 . .
O O8 0.3095(2) 0.6550(2) 0.09212(10) 0.0302(3) Uani d . 1 . .
O O6 0.53816(16) 0.59598(16) 0.22457(10) 0.0209(2) Uani d . 1 . .

loop_
_atom_site_aniso_label
_atom_site_aniso_U_11
_atom_site_aniso_U_22
_atom_site_aniso_U_33
_atom_site_aniso_U_12
_atom_site_aniso_U_13
_atom_site_aniso_U_23
O1 0.0238(6) 0.0184(6) 0.0237(6) -0.0008(5) 0.0036(5) 0.0009(5)
O2 0.0208(5) 0.0255(6) 0.0254(6) 0.0112(5) 0.0135(5) 0.0098(5)
O3 0.0227(5) 0.0280(6) 0.0151(5) 0.0186(5) 0.0074(4) 0.0048(4)
O4 0.0196(5) 0.0206(5) 0.0144(5) 0.0130(4) 0.0051(4) 0.0031(4)
N1 0.0138(6) 0.0171(6) 0.0197(6) 0.0082(5) 0.0035(5) 0.0062(5)
N2 0.0186(6) 0.0164(6) 0.0148(5) 0.0099(5) 0.0060(5) 0.0034(5)
C1 0.0119(6) 0.0146(7) 0.0169(6) 0.0079(5) 0.0031(5) 0.0049(5)
C2 0.0155(6) 0.0176(7) 0.0140(6) 0.0105(6) 0.0056(5) 0.0047(5)
C3 0.0162(6) 0.0136(7) 0.0156(6) 0.0083(5) 0.0016(5) -0.0001(5)
C4 0.0121(6) 0.0124(6) 0.0193(7) 0.0050(5) 0.0045(5) 0.0032(5)
C5 0.0153(6) 0.0153(7) 0.0145(6) 0.0098(5) 0.0054(5) 0.0032(5)
C6 0.0148(6) 0.0140(6) 0.0145(6) 0.0086(5) 0.0017(5) 0.0012(5)
C7 0.0144(6) 0.0135(6) 0.0146(6) 0.0061(5) 0.0047(5) 0.0007(5)
C8 0.0167(6) 0.0153(6) 0.0148(6) 0.0084(5) 0.0073(5) 0.0039(5)
C9 0.0122(6) 0.0119(6) 0.0157(6) 0.0045(5) 0.0041(5) 0.0010(5)
Cl1 0.01637(17) 0.01607(18) 0.01561(17) 0.00828(13) 0.00303(13) -0.00028(13)
O5 0.0183(5) 0.0306(6) 0.0253(6) 0.0070(5) 0.0087(5) -0.0011(5)
O7 0.0272(6) 0.0203(6) 0.0294(6) 0.0086(5) 0.0082(5) -0.0080(5)
O8 0.0498(8) 0.0372(7) 0.0175(5) 0.0332(6) 0.0043(5) 0.0059(5)
O6 0.0167(5) 0.0202(5) 0.0231(5) 0.0072(4) 0.0013(4) 0.0023(4)

loop_
_atom_type_symbol
_atom_type_description
_atom_type_scat_dispersion_real
_atom_type_scat_dispersion_imag
_atom_type_scat_source
C C 0.0033 0.0016 'International Tables Vol C Tables 4.2.6.8 and 6.1.1.4'
H H 0.0000 0.0000 'International Tables Vol C Tables 4.2.6.8 and 6.1.1.4'
N N 0.0061 0.0033 'International Tables Vol C Tables 4.2.6.8 and 6.1.1.4'
O O 0.0106 0.0060 'International Tables Vol C Tables 4.2.6.8 and 6.1.1.4'
Cl Cl 0.1484 0.1585 'International Tables Vol C Tables 4.2.6.8 and 6.1.1.4'

loop_
_geom_angle_atom_site_label_1
_geom_angle_atom_site_label_2
_geom_angle_atom_site_label_3
_geom_angle_site_symmetry_1
_geom_angle_site_symmetry_3
_geom_angle
_geom_angle_publ_flag
C9 O3 H3 . . 109.5 ?
O2 N1 O1 . . 123.17(13) ?
O2 N1 C1 . . 118.90(12) ?
O1 N1 C1 . . 117.91(12) ?
C7 N2 H2D . . 109.5 ?
C7 N2 H2B . . 109.5 ?
H2D N2 H2B . . 109.5 ?
C7 N2 H2C . . 109.5 ?
H2D N2 H2C . . 109.5 ?
H2B N2 H2C . . 109.5 ?
C2 C1 C6 . . 123.03(13) ?
C2 C1 N1 . . 119.16(12) ?
C6 C1 N1 . . 117.78(13) ?
C1 C2 C3 . . 117.80(13) ?
C1 C2 H2A . . 121.1 ?
C3 C2 H2A . . 121.1 ?
C4 C3 C2 . . 120.38(13) ?
C4 C3 H3A . . 119.8 ?
C2 C3 H3A . . 119.8 ?
C3 C4 C5 . . 120.49(13) ?
C3 C4 H4 . . 119.8 ?
C5 C4 H4 . . 119.8 ?
C6 C5 C4 . . 119.70(13) ?
C6 C5 C7 . . 116.93(12) ?
C4 C5 C7 . . 123.14(12) ?
C5 C6 C1 . . 118.60(13) ?
C5 C6 H6 . . 120.7 ?
C1 C6 H6 . . 120.7 ?
N2 C7 C8 . . 111.06(11) ?
N2 C7 C5 . . 111.99(11) ?
C8 C7 C5 . . 108.58(11) ?
N2 C7 H7 . . 108.4 ?
C8 C7 H7 . . 108.4 ?
C5 C7 H7 . . 108.4 ?
C9 C8 C7 . . 115.16(12) ?
C9 C8 H8A . . 108.5 ?
C7 C8 H8A . . 108.5 ?
C9 C8 H8B . . 108.5 ?
C7 C8 H8B . . 108.5 ?
H8A C8 H8B . . 107.5 ?
O4 C9 O3 . . 125.13(13) ?
O4 C9 C8 . . 122.98(13) ?
O3 C9 C8 . . 111.90(12) ?
O7 Cl1 O5 . . 110.51(7) ?
O7 Cl1 O8 . . 110.15(7) ?
O5 Cl1 O8 . . 109.25(8) ?
O7 Cl1 O6 . . 109.10(7) ?
O5 Cl1 O6 . . 109.02(7) ?
O8 Cl1 O6 . . 108.78(8) ?

loop_
_geom_bond_atom_site_label_1
_geom_bond_atom_site_label_2
_geom_bond_site_symmetry_2
_geom_bond_distance
_geom_bond_publ_flag
O1 N1 . 1.2288(17) ?
O2 N1 . 1.2255(17) ?
O3 C9 . 1.3011(18) ?
O3 H3 . 0.8200 ?
O4 C9 . 1.2296(18) ?
N1 C1 . 1.4670(18) ?
N2 C7 . 1.5075(18) ?
N2 H2D . 0.8900 ?
N2 H2B . 0.8900 ?
N2 H2C . 0.8900 ?
C1 C2 . 1.384(2) ?
C1 C6 . 1.3889(19) ?
C2 C3 . 1.394(2) ?
C2 H2A . 0.9300 ?
C3 C4 . 1.391(2) ?
C3 H3A . 0.9300 ?
C4 C5 . 1.400(2) ?
C4 H4 . 0.9300 ?
C5 C6 . 1.384(2) ?
C5 C7 . 1.5217(18) ?
C6 H6 . 0.9300 ?
C7 C8 . 1.519(2) ?
C7 H7 . 0.9800 ?
C8 C9 . 1.5000(18) ?
C8 H8A . 0.9700 ?
C8 H8B . 0.9700 ?
Cl1 O7 . 1.4354(11) ?
Cl1 O5 . 1.4396(12) ?
Cl1 O8 . 1.4455(12) ?
Cl1 O6 . 1.4486(11) ?

loop_
_geom_hbond_atom_site_label_D
_geom_hbond_atom_site_label_H
_geom_hbond_atom_site_label_A
_geom_hbond_site_symmetry_A
_geom_hbond_distance_DH
_geom_hbond_distance_HA
_geom_hbond_distance_DA
_geom_hbond_angle_DHA
_geom_hbond_publ_flag
C8 H8B O6 1_545 0.97 2.46 3.3742(19) 156.7 n
C8 H8A O2 2_656 0.97 2.56 3.3053(19) 134.2 n
C6 H6 O8 1_545 0.93 2.59 3.4263(19) 150.5 n
C4 H4 O1 1_665 0.93 2.48 3.3858(19) 163.2 n
O3 H3 O4 2_755 0.82 1.82 2.6381(14) 171.5 y
N2 H2D O5 1_655 0.89 2.30 3.0542(17) 142.0 y
N2 H2D O1 1_665 0.89 2.26 2.9200(17) 130.4 y
N2 H2C O8 2_665 0.89 2.06 2.9159(17) 161.5 y
N2 H2C O4 . 0.89 2.45 2.9317(16) 114.2 y
N2 H2B O7 . 0.89 2.57 3.1795(18) 126.4 y
N2 H2B O6 . 0.89 2.09 2.9720(17) 171.9 y

loop_
_geom_torsion_atom_site_label_1
_geom_torsion_atom_site_label_2
_geom_torsion_atom_site_label_3
_geom_torsion_atom_site_label_4
_geom_torsion_site_symmetry_1
_geom_torsion_site_symmetry_2
_geom_torsion_site_symmetry_3
_geom_torsion_site_symmetry_4
_geom_torsion
_geom_torsion_publ_flag
O2 N1 C1 C2 . . . . -1.71(19) ?
O1 N1 C1 C2 . . . . 179.73(13) ?
O2 N1 C1 C6 . . . . 176.20(12) ?
O1 N1 C1 C6 . . . . -2.37(19) ?
C6 C1 C2 C3 . . . . -0.9(2) ?
N1 C1 C2 C3 . . . . 176.88(12) ?
C1 C2 C3 C4 . . . . 0.5(2) ?
C2 C3 C4 C5 . . . . 0.6(2) ?
C3 C4 C5 C6 . . . . -1.2(2) ?
C3 C4 C5 C7 . . . . -175.45(13) ?
C4 C5 C6 C1 . . . . 0.8(2) ?
C7 C5 C6 C1 . . . . 175.40(12) ?
C2 C1 C6 C5 . . . . 0.3(2) ?
N1 C1 C6 C5 . . . . -177.56(12) ?
C6 C5 C7 N2 . . . . 148.40(12) ?
C4 C5 C7 N2 . . . . -37.23(18) ?
C6 C5 C7 C8 . . . . -88.61(15) ?
C4 C5 C7 C8 . . . . 85.76(16) ?
N2 C7 C8 C9 . . . . -60.66(16) ?
C5 C7 C8 C9 . . . . 175.79(12) ?
C7 C8 C9 O4 . . . . 0.9(2) ?
C7 C8 C9 O3 . . . . -179.00(12) ?
